data_1539843
loop_
_publ_author_name
'Bortz, M.'
'Yvon, K.'
'Fischer, P.'

_publ_section_title
;
 Synthesis and structure determination of complex zinc hydrides part 2.
 Tripotassiumtetrahydridozincate(II) hydride, K3[Zn H4]H
;
_journal_name_full 'Journal of Alloys Compd.'
_journal_page_first 43
_journal_page_last 45
_journal_volume 216
_journal_year 1994
_chemical_formula_sum 'D5 K3 Zn'
_chemical_name_systematic 'K3 Zn D5'
_space_group_IT_number 140
_symmetry_space_group_name_Hall '-I 4 2c'
_symmetry_space_group_name_H-M 'I 4/m c m'
_cell_angle_alpha 90
_cell_angle_beta 90
_cell_angle_gamma 90
_cell_formula_units_Z 4
_cell_length_a 7.5819
_cell_length_b 7.5819
_cell_length_c 11.1671
_cell_volume 641.943
_citation_journal_id_ASTM JALCEU
_cod_data_source_file Bortz_JALCEU_1994_1019.cif
_cod_data_source_block D5K3Zn1
_cod_original_cell_volume 641.9431
_cod_original_formula_sum 'D5 K3 Zn1'
_cod_database_code 1539843

loop_
_symmetry_equiv_pos_as_xyz
x,y,z
-y,x,z
-x,-y,z
y,-x,z
x,-y,-z+1/2
y,x,-z+1/2
-x,y,-z+1/2
-y,-x,-z+1/2
-x,-y,-z
y,-x,-z
x,y,-z
-y,x,-z
-x,y,z-1/2
-y,-x,z-1/2
x,-y,z-1/2
y,x,z-1/2
x+1/2,y+1/2,z+1/2
-y+1/2,x+1/2,z+1/2
-x+1/2,-y+1/2,z+1/2
y+1/2,-x+1/2,z+1/2
x+1/2,-y+1/2,-z+1
y+1/2,x+1/2,-z+1
-x+1/2,y+1/2,-z+1
-y+1/2,-x+1/2,-z+1
-x+1/2,-y+1/2,-z+1/2
y+1/2,-x+1/2,-z+1/2
x+1/2,y+1/2,-z+1/2
-y+1/2,x+1/2,-z+1/2
-x+1/2,y+1/2,z
-y+1/2,-x+1/2,z
x+1/2,-y+1/2,z
y+1/2,x+1/2,z

loop_
_atom_site_label
_atom_site_type_symbol
_atom_site_fract_x
_atom_site_fract_y
_atom_site_fract_z
_atom_site_occupancy
_atom_site_U_iso_or_equiv
D1 D 0 0 0 1 0.0
K2 K 0.6829 0.1829 0 1 0.0
Zn1 Zn 0 0.5 0.25 1 0.0
D2 D 0.1242 0.6242 0.1619 1 0.0
K1 K 0 0 0.25 1 0.0
